data_4100041
loop_
_publ_author_name
'Yamashita, Makoto'
'Yamamoto, Yohsuke'
'Akiba, Kin-ya'
'Hashizume, Daisuke'
'Iwasaki, Fujiko'
'Takagi, Nozomi'
'Nagase, Shigeru'

_publ_section_title
;
 Syntheses and Structures of Hypervalent Pentacoordinate Carbon and Boron
 Compounds Bearing an Anthracene Skeleton -- Elucidation of Hypervalent
 Interaction Based on X-ray Analysis and DFT Calculation
;
_journal_coden_ASTM JACSAT
_journal_issue 12
_journal_name_full 'Journal of the American Chemical Society'
_journal_page_first 4354
_journal_page_last 4371
_journal_paper_doi 10.1021/ja0438011
_journal_volume 127
_journal_year 2005
_chemical_formula_moiety 'C24 H23 B N2 O2 '
_chemical_formula_sum 'C24 H23 B N2 O2'
_chemical_formula_weight 382.27
_space_group_IT_number 14
_symmetry_cell_setting monoclinic
_symmetry_space_group_name_Hall '-P 2yn'
_symmetry_space_group_name_H-M 'P 1 21/n 1'
_cell_angle_alpha 90
_cell_angle_beta 105.007(2)
_cell_angle_gamma 90
_cell_formula_units_Z 4
_cell_length_a 16.3780(6)
_cell_length_b 7.4670(2)
_cell_length_c 16.9660(6)
_cell_volume 2004.1(1)
_cod_depositor_comments
;
 Updated bibliographic information.

 Antanas Vaitkus,
 2019-10-01

 Added the summary chemical formula after consulting the original publication.

 Antanas Vaitkus,
 2019-10-01
;
_cod_original_sg_symbol_H-M 'P 21/n'
_cod_database_code 4100041

loop_
_symmetry_equiv_pos_as_xyz
x,y,z
1/2-x,1/2+y,1/2-z
-x,-y,-z
1/2+x,1/2-y,1/2+z

loop_
_atom_site_label
_atom_site_type_symbol
_atom_site_fract_x
_atom_site_fract_y
_atom_site_fract_z
_atom_site_U_iso_or_equiv
_atom_site_adp_type
_atom_site_occupancy
_atom_site_calc_flag
O(1) O 0.06565(6) 0.3706(1) 0.32360(7) 0.0451(3) Uani 1.00 d
O(2) O -0.01656(7) 0.1487(1) 0.36384(7) 0.0478(3) Uani 1.00 d
N(1) N 0.13150(9) 0.2223(2) 0.46300(8) 0.0521(4) Uani 1.00 d
N(2) N -0.00089(8) 0.1325(2) 0.18316(7) 0.0456(3) Uani 1.00 d
C(1) C 0.1910(1) 0.0726(2) 0.47573(9) 0.0504(4) Uani 1.00 d
C(2) C 0.2490(1) 0.0295(3) 0.5466(1) 0.0688(6) Uani 1.00 d
C(3) C 0.3050(1) -0.1169(3) 0.5465(1) 0.0749(6) Uani 1.00 d
C(4) C 0.3009(1) -0.2138(3) 0.4783(1) 0.0671(5) Uani 1.00 d
C(5) C 0.1633(1) -0.3087(2) 0.1865(1) 0.0582(5) Uani 1.00 d
C(6) C 0.1050(2) -0.2646(3) 0.1168(1) 0.0667(6) Uani 1.00 d
C(7) C 0.0496(1) -0.1183(3) 0.11679(10) 0.0570(5) Uani 1.00 d
C(8) C 0.05451(9) -0.0173(2) 0.18529(8) 0.0423(3) Uani 1.00 d
C(9) C 0.12288(8) 0.0349(2) 0.33443(8) 0.0391(3) Uani 1.00 d
C(10) C 0.2316(1) -0.2625(2) 0.3303(1) 0.0518(4) Uani 1.00 d
C(11) C 0.18476(9) -0.0243(2) 0.40296(9) 0.0435(4) Uani 1.00 d
C(12) C 0.2401(1) -0.1714(2) 0.4029(1) 0.0505(4) Uani 1.00 d
C(13) C 0.17094(9) -0.2095(2) 0.25978(10) 0.0450(4) Uani 1.00 d
C(14) C 0.11540(8) -0.0595(2) 0.26043(8) 0.0381(3) Uani 1.00 d
C(15) C 0.0786(2) 0.2210(4) 0.5227(1) 0.0810(7) Uani 1.00 d
C(16) C 0.1799(1) 0.3937(3) 0.4715(1) 0.0745(6) Uani 1.00 d
C(17) C -0.0891(1) 0.0893(4) 0.1523(2) 0.0890(7) Uani 1.00 d
C(18) C 0.0241(2) 0.2855(3) 0.1420(1) 0.0746(6) Uani 1.00 d
C(19) C -0.01539(9) 0.4281(2) 0.31260(8) 0.0435(4) Uani 1.00 d
C(20) C -0.0499(1) 0.5897(2) 0.2807(1) 0.0534(4) Uani 1.00 d
C(21) C -0.1361(1) 0.6147(3) 0.2732(1) 0.0608(5) Uani 1.00 d
C(22) C -0.1851(1) 0.4843(3) 0.2967(1) 0.0637(5) Uani 1.00 d
C(23) C -0.1496(1) 0.3220(3) 0.3300(1) 0.0578(5) Uani 1.00 d
C(24) C -0.06430(9) 0.2968(2) 0.33646(9) 0.0456(4) Uani 1.00 d
B(1) B 0.0688(1) 0.1936(2) 0.35905(10) 0.0431(4) Uani 1.00 d
